data_2224316
loop_
_publ_author_name
'Kumar, Sarvendra'
'Shadab, Shah Mohammad'
'Idrees, Mohammad'

_publ_section_title
;
 Chlorido(dimethyl sulfoxide-\k<i>O</i>)triphenyltin(IV)
;
_journal_coeditor_code IS2466
_journal_issue 12
_journal_name_full 'Acta Crystallographica Section E'
_journal_page_first m1602
_journal_page_last m1603
_journal_paper_doi 10.1107/S1600536809048090
_journal_volume 65
_journal_year 2009
_chemical_formula_iupac '[Sn (C6 H5)3 Cl (C2 H6 O S)]'
_chemical_formula_moiety 'C20 H21 Cl O S Sn'
_chemical_formula_sum 'C20 H21 Cl O S Sn'
_chemical_formula_weight 463.57
_chemical_name_systematic
;
Chlorido(dimethyl sulfoxide-\kO)triphenyltin(IV)
;
_space_group_IT_number 19
_symmetry_cell_setting orthorhombic
_symmetry_space_group_name_Hall 'P 2ac 2ab'
_symmetry_space_group_name_H-M 'P 21 21 21'
_atom_sites_solution_hydrogens geom
_atom_sites_solution_primary direct
_atom_sites_solution_secondary difmap
_audit_creation_method SHELXL-97
_cell_angle_alpha 90.000
_cell_angle_beta 90.000
_cell_angle_gamma 90.000
_cell_formula_units_Z 4
_cell_length_a 10.417(5)
_cell_length_b 13.235(5)
_cell_length_c 14.302(5)
_cell_measurement_reflns_used 6343
_cell_measurement_temperature 293(2)
_cell_measurement_theta_max 28.26
_cell_measurement_theta_min 2.42
_cell_volume 1971.8(14)
_computing_cell_refinement 'SAINT (Bruker, 2001)'
_computing_data_collection 'SMART (Bruker, 2001)'
_computing_data_reduction 'SAINT (Bruker, 2001)'
_computing_molecular_graphics 'SHELXTL (Sheldrick, 2008)'
_computing_publication_material 'SHELXTL (Sheldrick, 2008)'
_computing_structure_refinement 'SHELXL97 (Sheldrick, 2008)'
_computing_structure_solution 'SHELXS97 (Sheldrick, 2008)'
_diffrn_ambient_temperature 293(2)
_diffrn_measured_fraction_theta_full 0.997
_diffrn_measured_fraction_theta_max 0.997
_diffrn_measurement_device_type 'Bruker SMART CCD'
_diffrn_measurement_method '\f and \w'
_diffrn_radiation_monochromator graphite
_diffrn_radiation_source 'fine-focus sealed tube'
_diffrn_radiation_type MoK\a
_diffrn_radiation_wavelength 0.71069
_diffrn_reflns_av_R_equivalents 0.0476
_diffrn_reflns_av_sigmaI/netI 0.0489
_diffrn_reflns_limit_h_max 12
_diffrn_reflns_limit_h_min -13
_diffrn_reflns_limit_k_max 15
_diffrn_reflns_limit_k_min -16
_diffrn_reflns_limit_l_max 17
_diffrn_reflns_limit_l_min -15
_diffrn_reflns_number 11203
_diffrn_reflns_theta_full 26.50
_diffrn_reflns_theta_max 26.50
_diffrn_reflns_theta_min 2.10
_exptl_absorpt_coefficient_mu 1.541
_exptl_absorpt_correction_T_max 0.712
_exptl_absorpt_correction_T_min 0.677
_exptl_absorpt_correction_type multi-scan
_exptl_absorpt_process_details '(<i>SADABS</i>; Sheldrick, 2004)'
_exptl_crystal_colour colorless
_exptl_crystal_density_diffrn 1.562
_exptl_crystal_density_method 'not measured'
_exptl_crystal_description prism
_exptl_crystal_F_000 928
_exptl_crystal_size_max 0.26
_exptl_crystal_size_mid 0.24
_exptl_crystal_size_min 0.22
_refine_diff_density_max 1.182
_refine_diff_density_min -0.859
_refine_ls_abs_structure_details 'Flack (1983), 1732 Friedel pairs'
_refine_ls_abs_structure_Flack -0.07(3)
_refine_ls_extinction_method none
_refine_ls_goodness_of_fit_ref 1.151
_refine_ls_hydrogen_treatment constr
_refine_ls_matrix_type full
_refine_ls_number_parameters 217
_refine_ls_number_reflns 4052
_refine_ls_number_restraints 0
_refine_ls_restrained_S_all 1.151
_refine_ls_R_factor_all 0.0346
_refine_ls_R_factor_gt 0.0310
_refine_ls_shift/su_max 0.000
_refine_ls_shift/su_mean 0.000
_refine_ls_structure_factor_coef Fsqd
_refine_ls_weighting_details 'calc w=1/[\s^2^(Fo^2^)+(0.0344P)^2^+2.3774P] where P=(Fo^2^+2Fc^2^)/3'
_refine_ls_weighting_scheme calc
_refine_ls_wR_factor_gt 0.0711
_refine_ls_wR_factor_ref 0.0852
_reflns_number_gt 3877
_reflns_number_total 4052
_reflns_threshold_expression I>2\s(I)
_cod_data_source_file is2466.cif
_cod_data_source_block I
_cod_depositor_comments
;
The following automatic conversions were performed:
'_symmetry_cell_setting' value 'Orthorhombic' changed to 'orthorhombic'
according to '/home/saulius/struct/CIF-dictionaries/cif_core.dic'
dictionary named 'cif_core.dic' version 2.4.1 from 2010-06-29.

Automatic conversion script
Id: cif_fix_enum 1527 2010-12-29 10:47:43Z saulius 

The following automatic conversions were performed:

'_symmetry_cell_setting' value 'Orthorhombic' changed to
'orthorhombic' according to
/home/saulius/struct/CIF-dictionaries/cif_core.dic dictionary named
'cif_core.dic' version 2.4.1 from 2010-06-29.

Automatic conversion script
Id: cif_fix_values 1715 2011-07-08 13:25:40Z adriana 
;
_cod_database_code 2224316
_cod_database_fobs_code 2224316

loop_
_symmetry_equiv_pos_as_xyz
'x, y, z'
'-x+1/2, -y, z+1/2'
'x+1/2, -y+1/2, -z'
'-x, y+1/2, -z+1/2'

loop_
_atom_site_type_symbol
_atom_site_label
_atom_site_fract_x
_atom_site_fract_y
_atom_site_fract_z
_atom_site_U_iso_or_equiv
_atom_site_adp_type
_atom_site_calc_flag
_atom_site_refinement_flags
_atom_site_occupancy
_atom_site_disorder_assembly
_atom_site_disorder_group
Sn Sn1 0.65650(3) 0.90124(2) 0.76810(2) 0.01581(9) Uani d . 1 . .
Cl Cl1 0.70946(11) 1.06792(8) 0.69548(9) 0.0215(2) Uani d . 1 . .
S S1 0.60492(11) 0.71709(9) 0.93706(8) 0.0203(2) Uani d . 1 . .
O O1 0.6043(3) 0.7472(2) 0.8339(2) 0.0212(7) Uani d . 1 . .
C C17 0.5280(5) 1.0132(4) 1.0442(4) 0.0253(11) Uani d . 1 . .
H H17 0.5586 1.0112 1.1053 0.030 Uiso calc R 1 . .
C C14 0.4365(4) 1.0183(4) 0.8606(4) 0.0227(10) Uani d . 1 . .
H H14 0.4060 1.0203 0.7995 0.027 Uiso calc R 1 . .
C C3 1.0216(5) 0.7334(4) 0.7804(3) 0.0295(12) Uani d . 1 . .
H H3 1.0461 0.6662 0.7735 0.035 Uiso calc R 1 . .
C C2 0.8928(5) 0.7602(4) 0.7732(4) 0.0246(10) Uani d . 1 . .
H H2 0.8319 0.7104 0.7614 0.030 Uiso calc R 1 . .
C C9 0.3759(5) 0.7531(4) 0.5849(4) 0.0287(12) Uani d . 1 . .
H H9 0.3023 0.7144 0.5939 0.034 Uiso calc R 1 . .
C C18 0.5971(5) 0.9694(3) 0.9717(3) 0.0211(10) Uani d . 1 . .
H H18 0.6751 0.9384 0.9851 0.025 Uiso calc R 1 . .
C C13 0.5538(4) 0.9702(3) 0.8800(3) 0.0179(9) Uani d . 1 . .
C C12 0.5932(5) 0.8685(4) 0.5590(3) 0.0198(10) Uani d . 1 . .
H H12 0.6661 0.9078 0.5497 0.024 Uiso calc R 1 . .
C C8 0.4438(4) 0.7872(4) 0.6612(4) 0.0227(10) Uani d . 1 . .
H H8 0.4163 0.7705 0.7211 0.027 Uiso calc R 1 . .
C C7 0.5534(4) 0.8467(3) 0.6496(3) 0.0185(10) Uani d . 1 . .
C C19 0.6133(5) 0.5836(4) 0.9315(4) 0.0279(11) Uani d . 1 . .
H H19A 0.6975 0.5636 0.9114 0.042 Uiso calc R 1 . .
H H19B 0.5506 0.5590 0.8878 0.042 Uiso calc R 1 . .
H H19C 0.5963 0.5557 0.9922 0.042 Uiso calc R 1 . .
C C10 0.4154(5) 0.7756(4) 0.4954(4) 0.0256(11) Uani d . 1 . .
H H10 0.3687 0.7527 0.4443 0.031 Uiso calc R 1 . .
C C20 0.4428(5) 0.7303(4) 0.9743(4) 0.0265(11) Uani d . 1 . .
H H20A 0.4226 0.8007 0.9809 0.040 Uiso calc R 1 . .
H H20B 0.4316 0.6969 1.0333 0.040 Uiso calc R 1 . .
H H20C 0.3868 0.7004 0.9287 0.040 Uiso calc R 1 . .
C C11 0.5260(5) 0.8328(4) 0.4823(4) 0.0249(11) Uani d . 1 . .
H H11 0.5547 0.8470 0.4221 0.030 Uiso calc R 1 . .
C C4 1.1127(5) 0.8061(4) 0.7976(4) 0.0310(12) Uani d . 1 . .
H H4 1.1988 0.7883 0.8023 0.037 Uiso calc R 1 . .
C C6 0.9465(4) 0.9331(4) 0.8018(4) 0.0233(10) Uani d . 1 . .
H H6 0.9223 1.0002 0.8101 0.028 Uiso calc R 1 . .
C C1 0.8536(4) 0.8603(3) 0.7833(3) 0.0187(9) Uani d . 1 . .
C C16 0.4115(5) 1.0605(4) 1.0232(4) 0.0262(11) Uani d . 1 . .
H H16 0.3640 1.0906 1.0706 0.031 Uiso calc R 1 . .
C C5 1.0761(5) 0.9062(5) 0.8081(4) 0.0313(12) Uani d . 1 . .
H H5 1.1378 0.9556 0.8192 0.038 Uiso calc R 1 . .
C C15 0.3661(5) 1.0628(4) 0.9314(4) 0.0293(12) Uani d . 1 . .
H H15 0.2884 1.0942 0.9179 0.035 Uiso calc R 1 . .

loop_
_atom_site_aniso_label
_atom_site_aniso_U_11
_atom_site_aniso_U_22
_atom_site_aniso_U_33
_atom_site_aniso_U_12
_atom_site_aniso_U_13
_atom_site_aniso_U_23
Sn1 0.01343(14) 0.01702(14) 0.01697(15) 0.00044(12) 0.00008(12) 0.00061(12)
Cl1 0.0183(5) 0.0193(5) 0.0268(6) -0.0005(4) -0.0006(5) 0.0046(4)
S1 0.0192(5) 0.0212(6) 0.0205(6) -0.0035(5) -0.0025(5) 0.0022(5)
O1 0.0262(16) 0.0221(17) 0.0152(16) 0.0020(14) 0.0026(14) 0.0018(13)
C17 0.033(3) 0.023(2) 0.020(3) -0.004(2) 0.003(2) -0.001(2)
C14 0.018(2) 0.025(2) 0.025(3) 0.002(2) 0.000(2) -0.001(2)
C3 0.030(3) 0.039(3) 0.020(3) 0.020(2) 0.000(2) -0.007(2)
C2 0.022(2) 0.028(2) 0.025(2) 0.0069(19) -0.004(2) -0.002(2)
C9 0.020(3) 0.026(3) 0.040(3) -0.002(2) -0.006(2) -0.006(2)
C18 0.021(2) 0.014(2) 0.029(3) -0.0012(19) 0.000(2) -0.001(2)
C13 0.018(2) 0.019(2) 0.017(2) -0.0021(19) 0.0027(19) -0.0019(18)
C12 0.021(2) 0.023(2) 0.015(2) -0.0004(19) 0.0012(19) -0.0036(18)
C8 0.017(2) 0.025(2) 0.026(3) -0.002(2) 0.001(2) 0.000(2)
C7 0.016(2) 0.018(2) 0.022(2) 0.0074(18) -0.0002(19) 0.0010(19)
C19 0.035(3) 0.020(3) 0.028(3) 0.004(2) -0.004(2) 0.006(2)
C10 0.029(3) 0.025(3) 0.024(3) 0.005(2) -0.009(2) -0.008(2)
C20 0.027(3) 0.036(3) 0.017(2) -0.007(2) 0.002(2) 0.002(2)
C11 0.033(3) 0.022(2) 0.020(2) 0.006(2) 0.003(2) 0.0051(19)
C4 0.021(2) 0.052(3) 0.020(2) 0.012(2) 0.001(2) 0.004(2)
C6 0.017(2) 0.029(3) 0.024(2) 0.0002(19) -0.001(2) 0.003(2)
C1 0.015(2) 0.025(2) 0.016(2) 0.0042(18) -0.001(2) 0.0016(17)
C16 0.024(3) 0.029(3) 0.025(3) -0.005(2) 0.005(2) -0.011(2)
C5 0.018(2) 0.046(3) 0.029(3) -0.001(2) 0.003(2) 0.010(3)
C15 0.017(3) 0.033(3) 0.038(3) 0.002(2) 0.003(2) -0.005(2)

loop_
_atom_type_symbol
_atom_type_description
_atom_type_scat_dispersion_real
_atom_type_scat_dispersion_imag
_atom_type_scat_source
C C 0.0033 0.0016 'International Tables Vol C Tables 4.2.6.8 and 6.1.1.4'
H H 0.0000 0.0000 'International Tables Vol C Tables 4.2.6.8 and 6.1.1.4'
O O 0.0106 0.0060 'International Tables Vol C Tables 4.2.6.8 and 6.1.1.4'
S S 0.1246 0.1234 'International Tables Vol C Tables 4.2.6.8 and 6.1.1.4'
Cl Cl 0.1484 0.1585 'International Tables Vol C Tables 4.2.6.8 and 6.1.1.4'
Sn Sn -0.6537 1.4246 'International Tables Vol C Tables 4.2.6.8 and 6.1.1.4'

loop_
_geom_angle_atom_site_label_1
_geom_angle_atom_site_label_2
_geom_angle_atom_site_label_3
_geom_angle_site_symmetry_1
_geom_angle_site_symmetry_3
_geom_angle
_geom_angle_publ_flag
C13 Sn1 C7 . . 119.29(18) ?
C13 Sn1 C1 . . 121.03(17) ?
C7 Sn1 C1 . . 118.63(17) ?
C13 Sn1 O1 . . 87.39(15) ?
C7 Sn1 O1 . . 84.62(15) ?
C1 Sn1 O1 . . 87.74(15) ?
C13 Sn1 Cl1 . . 92.56(13) ?
C7 Sn1 Cl1 . . 94.58(13) ?
C1 Sn1 Cl1 . . 93.10(12) ?
O1 Sn1 Cl1 . . 179.04(9) ?
O1 S1 C19 . . 102.5(2) ?
O1 S1 C20 . . 105.1(2) ?
C19 S1 C20 . . 99.1(3) ?
S1 O1 Sn1 . . 128.46(19) ?
C18 C17 C16 . . 118.4(5) ?
C18 C17 H17 . . 120.8 ?
C16 C17 H17 . . 120.8 ?
C15 C14 C13 . . 120.7(5) ?
C15 C14 H14 . . 119.7 ?
C13 C14 H14 . . 119.7 ?
C4 C3 C2 . . 120.1(5) ?
C4 C3 H3 . . 120.0 ?
C2 C3 H3 . . 120.0 ?
C3 C2 C1 . . 121.2(5) ?
C3 C2 H2 . . 119.4 ?
C1 C2 H2 . . 119.4 ?
C10 C9 C8 . . 120.8(5) ?
C10 C9 H9 . . 119.6 ?
C8 C9 H9 . . 119.6 ?
C13 C18 C17 . . 122.3(5) ?
C13 C18 H18 . . 118.8 ?
C17 C18 H18 . . 118.8 ?
C18 C13 C14 . . 118.2(4) ?
C18 C13 Sn1 . . 122.9(3) ?
C14 C13 Sn1 . . 118.9(3) ?
C11 C12 C7 . . 121.1(5) ?
C11 C12 H12 . . 119.4 ?
C7 C12 H12 . . 119.4 ?
C9 C8 C7 . . 120.7(5) ?
C9 C8 H8 . . 119.6 ?
C7 C8 H8 . . 119.6 ?
C12 C7 C8 . . 118.1(4) ?
C12 C7 Sn1 . . 121.4(3) ?
C8 C7 Sn1 . . 120.6(4) ?
S1 C19 H19A . . 109.5 ?
S1 C19 H19B . . 109.5 ?
H19A C19 H19B . . 109.5 ?
S1 C19 H19C . . 109.5 ?
H19A C19 H19C . . 109.5 ?
H19B C19 H19C . . 109.5 ?
C9 C10 C11 . . 119.4(5) ?
C9 C10 H10 . . 120.3 ?
C11 C10 H10 . . 120.3 ?
S1 C20 H20A . . 109.5 ?
S1 C20 H20B . . 109.5 ?
H20A C20 H20B . . 109.5 ?
S1 C20 H20C . . 109.5 ?
H20A C20 H20C . . 109.5 ?
H20B C20 H20C . . 109.5 ?
C12 C11 C10 . . 119.8(5) ?
C12 C11 H11 . . 120.1 ?
C10 C11 H11 . . 120.1 ?
C3 C4 C5 . . 119.9(5) ?
C3 C4 H4 . . 120.1 ?
C5 C4 H4 . . 120.1 ?
C1 C6 C5 . . 120.5(5) ?
C1 C6 H6 . . 119.8 ?
C5 C6 H6 . . 119.8 ?
C6 C1 C2 . . 118.3(4) ?
C6 C1 Sn1 . . 120.8(3) ?
C2 C1 Sn1 . . 120.9(3) ?
C15 C16 C17 . . 120.4(5) ?
C15 C16 H16 . . 119.8 ?
C17 C16 H16 . . 119.8 ?
C4 C5 C6 . . 120.1(5) ?
C4 C5 H5 . . 119.9 ?
C6 C5 H5 . . 119.9 ?
C14 C15 C16 . . 120.0(5) ?
C14 C15 H15 . . 120.0 ?
C16 C15 H15 . . 120.0 ?

loop_
_geom_bond_atom_site_label_1
_geom_bond_atom_site_label_2
_geom_bond_site_symmetry_2
_geom_bond_distance
_geom_bond_publ_flag
Sn1 Cl1 . 2.4999(14) y
Sn1 O1 . 2.311(3) y
Sn1 C1 . 2.134(5) y
Sn1 C7 . 2.132(5) y
Sn1 C13 . 2.131(5) y
S1 O1 . 1.529(3) ?
S1 C19 . 1.771(5) ?
S1 C20 . 1.779(5) ?
C17 C18 . 1.389(7) ?
C17 C16 . 1.399(8) ?
C17 H17 . 0.9300 ?
C14 C15 . 1.382(7) ?
C14 C13 . 1.405(7) ?
C14 H14 . 0.9300 ?
C3 C4 . 1.374(8) ?
C3 C2 . 1.391(7) ?
C3 H3 . 0.9300 ?
C2 C1 . 1.394(6) ?
C2 H2 . 0.9300 ?
C9 C10 . 1.377(8) ?
C9 C8 . 1.376(7) ?
C9 H9 . 0.9300 ?
C18 C13 . 1.387(7) ?
C18 H18 . 0.9300 ?
C12 C11 . 1.384(7) ?
C12 C7 . 1.391(7) ?
C12 H12 . 0.9300 ?
C8 C7 . 1.397(7) ?
C8 H8 . 0.9300 ?
C19 H19A . 0.9600 ?
C19 H19B . 0.9600 ?
C19 H19C . 0.9600 ?
C10 C11 . 1.391(7) ?
C10 H10 . 0.9300 ?
C20 H20A . 0.9600 ?
C20 H20B . 0.9600 ?
C20 H20C . 0.9600 ?
C11 H11 . 0.9300 ?
C4 C5 . 1.387(8) ?
C4 H4 . 0.9300 ?
C6 C1 . 1.392(7) ?
C6 C5 . 1.398(7) ?
C6 H6 . 0.9300 ?
C16 C15 . 1.395(8) ?
C16 H16 . 0.9300 ?
C5 H5 . 0.9300 ?
C15 H15 . 0.9300 ?

loop_
_geom_hbond_atom_site_label_D
_geom_hbond_atom_site_label_H
_geom_hbond_atom_site_label_A
_geom_hbond_site_symmetry_A
_geom_hbond_distance_DH
_geom_hbond_distance_HA
_geom_hbond_distance_DA
_geom_hbond_angle_DHA
_geom_hbond_publ_flag
C20 H20C Cl1 4_646 0.96 2.69 3.610(6) 161 y
C20 H20A Cg3 1_555 0.96 2.94 3.813(6) 151 y
C20 H20B Cg1 3_467 0.96 2.61 3.490(6) 153 y

loop_
_geom_torsion_atom_site_label_1
_geom_torsion_atom_site_label_2
_geom_torsion_atom_site_label_3
_geom_torsion_atom_site_label_4
_geom_torsion_site_symmetry_1
_geom_torsion_site_symmetry_2
_geom_torsion_site_symmetry_3
_geom_torsion_site_symmetry_4
_geom_torsion
_geom_torsion_publ_flag
C19 S1 O1 Sn1 . . . . -159.5(3) ?
C20 S1 O1 Sn1 . . . . 97.4(3) ?
C13 Sn1 O1 S1 . . . . -41.8(3) ?
C7 Sn1 O1 S1 . . . . -161.5(3) ?
C1 Sn1 O1 S1 . . . . 79.4(3) ?
C4 C3 C2 C1 . . . . -0.1(8) ?
C16 C17 C18 C13 . . . . -0.6(7) ?
C17 C18 C13 C14 . . . . 0.7(7) ?
C17 C18 C13 Sn1 . . . . -178.9(4) ?
C15 C14 C13 C18 . . . . -0.5(7) ?
C15 C14 C13 Sn1 . . . . 179.1(4) ?
C7 Sn1 C13 C18 . . . . 152.0(4) ?
C1 Sn1 C13 C18 . . . . -16.1(5) ?
O1 Sn1 C13 C18 . . . . 69.7(4) ?
Cl1 Sn1 C13 C18 . . . . -111.3(4) ?
C7 Sn1 C13 C14 . . . . -27.5(4) ?
C1 Sn1 C13 C14 . . . . 164.3(3) ?
O1 Sn1 C13 C14 . . . . -109.9(4) ?
Cl1 Sn1 C13 C14 . . . . 69.2(4) ?
C10 C9 C8 C7 . . . . 0.9(8) ?
C11 C12 C7 C8 . . . . 0.2(7) ?
C11 C12 C7 Sn1 . . . . 179.9(4) ?
C9 C8 C7 C12 . . . . -1.3(7) ?
C9 C8 C7 Sn1 . . . . 179.0(4) ?
C13 Sn1 C7 C12 . . . . 132.8(4) ?
C1 Sn1 C7 C12 . . . . -58.8(4) ?
O1 Sn1 C7 C12 . . . . -143.3(4) ?
Cl1 Sn1 C7 C12 . . . . 37.2(4) ?
C13 Sn1 C7 C8 . . . . -47.5(4) ?
C1 Sn1 C7 C8 . . . . 120.9(4) ?
O1 Sn1 C7 C8 . . . . 36.4(4) ?
Cl1 Sn1 C7 C8 . . . . -143.1(4) ?
C8 C9 C10 C11 . . . . 0.5(8) ?
C7 C12 C11 C10 . . . . 1.2(7) ?
C9 C10 C11 C12 . . . . -1.5(7) ?
C2 C3 C4 C5 . . . . 0.2(8) ?
C5 C6 C1 C2 . . . . 1.4(7) ?
C5 C6 C1 Sn1 . . . . -177.5(4) ?
C3 C2 C1 C6 . . . . -0.7(8) ?
C3 C2 C1 Sn1 . . . . 178.2(4) ?
C13 Sn1 C1 C6 . . . . -61.1(4) ?
C7 Sn1 C1 C6 . . . . 130.6(4) ?
O1 Sn1 C1 C6 . . . . -146.7(4) ?
Cl1 Sn1 C1 C6 . . . . 33.7(4) ?
C13 Sn1 C1 C2 . . . . 120.0(4) ?
C7 Sn1 C1 C2 . . . . -48.2(4) ?
O1 Sn1 C1 C2 . . . . 34.4(4) ?
Cl1 Sn1 C1 C2 . . . . -145.1(4) ?
C18 C17 C16 C15 . . . . 0.3(8) ?
C3 C4 C5 C6 . . . . 0.5(8) ?
C1 C6 C5 C4 . . . . -1.3(8) ?
C13 C14 C15 C16 . . . . 0.2(8) ?
C17 C16 C15 C14 . . . . -0.2(8) ?
